data_7031981
loop_
_publ_author_name
'Reis, Samira G.'
'Del \'Aguila-S\'anchez, Miguel A'
'Guedes, Guilherme P.'
'Ferreira, Glaucio B.'
'Novak, Miguel A.'
'Speziali, Nivaldo L.'
'L\'opez-Ortiz, Fernando'
'Vaz, Maria G. F.'

_publ_section_title
;
 Synthesis, crystal structures and magnetic behaviour of four coordination
 compounds constructed with a phosphinic amide-TEMPO radical and
 [M(hfac)2] (M = Cu(II), Co(II) and Mn(II)).
;
_journal_issue 39
_journal_name_full 'Dalton transactions (Cambridge, England : 2003)'
_journal_page_first 14889
_journal_page_last 14901
_journal_paper_doi 10.1039/c4dt01444h
_journal_volume 43
_journal_year 2014
_chemical_formula_moiety 'C52 H58 Cu F12 N4 O8 P2, 2(C31 H30 Cu F12 N2 O6 P), 2(C7 H16)'
_chemical_formula_sum 'C128 H150 Cu3 F36 N8 O20 P4'
_chemical_formula_weight 3119.09
_space_group_IT_number 14
_symmetry_cell_setting monoclinic
_symmetry_space_group_name_Hall '-P 2yn'
_symmetry_space_group_name_H-M 'P 1 21/n 1'
_atom_sites_solution_hydrogens geom
_atom_sites_solution_primary direct
_atom_sites_solution_secondary difmap
_audit_creation_date 2014-02-26T16:29:27-00:00
_audit_creation_method 'WinGX routine CIF_UPDATE'
_cell_angle_alpha 90
_cell_angle_beta 99.114(3)
_cell_angle_gamma 90
_cell_formula_units_Z 2
_cell_length_a 12.0520(3)
_cell_length_b 30.2136(7)
_cell_length_c 20.5874(6)
_cell_measurement_reflns_used 20077
_cell_measurement_temperature 120(1)
_cell_measurement_theta_max 29.4924
_cell_measurement_theta_min 1.8356
_cell_volume 7401.9(3)
_computing_cell_refinement
;
CrysAlisPro, Agilent Technologies,
Version 1.171.35.21 (release 20-01-2012 CrysAlis171 .NET)
(compiled Jan 23 2012,18:06:46)
;
_computing_data_collection
;
CrysAlisPro, Agilent Technologies,
Version 1.171.35.21 (release 20-01-2012 CrysAlis171 .NET)
(compiled Jan 23 2012,18:06:46)
;
_computing_data_reduction
;
CrysAlisPro, Agilent Technologies,
Version 1.171.35.21 (release 20-01-2012 CrysAlis171 .NET)
(compiled Jan 23 2012,18:06:46)
;
_computing_molecular_graphics
;
Ortep-3 for Windows: L. J. Farrugia, J. Appl. Cryst (1997), 30, 565
;
_computing_publication_material 'WinGX publication routines (Farrugia, 1999) and Publcif'
_computing_structure_refinement 'SHELXL-97 (Sheldrick, 1997)'
_computing_structure_solution 'SHELXS-97 (Sheldrick, 1990)'
_diffrn_ambient_temperature 120(1)
_diffrn_measured_fraction_theta_full 1
_diffrn_measured_fraction_theta_max 1
_diffrn_measurement_device_type 'Xcalibur, Atlas, Gemini ultra'
_diffrn_measurement_method '\w scans'
_diffrn_radiation_monochromator graphite
_diffrn_radiation_source 'Enhance (Mo) X-ray Source'
_diffrn_radiation_type MoK\a
_diffrn_radiation_wavelength 0.71073
_diffrn_reflns_av_R_equivalents 0.0638
_diffrn_reflns_av_unetI/netI 0.0422
_diffrn_reflns_limit_h_max 14
_diffrn_reflns_limit_h_min -14
_diffrn_reflns_limit_k_max 35
_diffrn_reflns_limit_k_min -35
_diffrn_reflns_limit_l_max 24
_diffrn_reflns_limit_l_min -24
_diffrn_reflns_number 83125
_diffrn_reflns_theta_full 25.03
_diffrn_reflns_theta_max 25.03
_diffrn_reflns_theta_min 1.84
_exptl_absorpt_coefficient_mu 0.578
_exptl_absorpt_correction_T_max 0.982
_exptl_absorpt_correction_T_min 0.889
_exptl_absorpt_correction_type multi-scan
_exptl_absorpt_process_details
;
CrysAlisPro, Agilent Technologies,
Version 1.171.35.21 (release 20-01-2012 CrysAlis171 .NET)
(compiled Jan 23 2012,18:06:46)
Empirical absorption correction using spherical harmonics,
 implemented in SCALE3 ABSPACK scaling algorithm.
;
_exptl_crystal_colour green
_exptl_crystal_density_diffrn 1.400
_exptl_crystal_density_method 'not measured'
_exptl_crystal_description block
_exptl_crystal_F_000 3210
_exptl_crystal_size_max 0.0802
_exptl_crystal_size_mid 0.0583
_exptl_crystal_size_min 0.0304
_refine_diff_density_max 1.364
_refine_diff_density_min -1.113
_refine_diff_density_rms 0.078
_refine_ls_extinction_method none
_refine_ls_goodness_of_fit_ref 1.035
_refine_ls_hydrogen_treatment constr
_refine_ls_matrix_type full
_refine_ls_number_parameters 859
_refine_ls_number_reflns 13082
_refine_ls_number_restraints 16
_refine_ls_restrained_S_all 1.042
_refine_ls_R_factor_all 0.0821
_refine_ls_R_factor_gt 0.0592
_refine_ls_shift/su_max 0.002
_refine_ls_shift/su_mean 0
_refine_ls_structure_factor_coef Fsqd
_refine_ls_weighting_details 'calc w=1/[\s^2^(Fo^2^)+(0.0624P)^2^+17.8403P] where P=(Fo^2^+2Fc^2^)/3'
_refine_ls_weighting_scheme calc
_refine_ls_wR_factor_gt 0.1429
_refine_ls_wR_factor_ref 0.1563
_reflns_number_gt 9957
_reflns_number_total 13082
_reflns_threshold_expression >2sigma(I)
_cod_data_source_file c4dt01444h2.cif
_cod_data_source_block cuhfacrades
_cod_depositor_comments 'Adding full bibliography for 7031981--7031984.cif.'
_cod_original_sg_symbol_H-M 'P 21/n'
_cod_database_code 7031981

loop_
_symmetry_equiv_pos_as_xyz
'x, y, z'
'-x+1/2, y+1/2, -z+1/2'
'-x, -y, -z'
'x-1/2, -y-1/2, z-1/2'

loop_
_atom_site_label
_atom_site_type_symbol
_atom_site_fract_x
_atom_site_fract_y
_atom_site_fract_z
_atom_site_U_iso_or_equiv
_atom_site_adp_type
_atom_site_occupancy
_atom_site_symmetry_multiplicity
_atom_site_calc_flag
_atom_site_refinement_flags
_atom_site_disorder_assembly
_atom_site_disorder_group
Cu1B Cu 0 0 0.5 0.02413(16) Uani 1 2 d S . .
Cu1A Cu 0.98111(4) 0.204120(14) 0.00107(2) 0.02390(13) Uani 1 1 d . . .
P1A P 0.98229(7) 0.21490(3) 0.17207(5) 0.0207(2) Uani 1 1 d . . .
O4A O 0.9741(2) 0.13985(8) -0.01285(13) 0.0262(6) Uani 1 1 d . . .
O6A O 0.8181(2) 0.20444(8) -0.02481(13) 0.0263(6) Uani 1 1 d . . .
O3A O 1.1448(2) 0.20286(9) 0.01527(14) 0.0327(7) Uani 1 1 d . . .
O4B O -0.1656(2) 0.00591(9) 0.48475(13) 0.0278(6) Uani 1 1 d . . .
O3B O 0.0197(2) 0.06500(8) 0.49476(13) 0.0282(6) Uani 1 1 d . . .
F12A F 0.5723(2) 0.26074(9) -0.08278(17) 0.0656(9) Uani 1 1 d . . .
N2A N 1.0426(2) 0.25772(10) 0.21117(16) 0.0238(7) Uani 1 1 d . . .
H2A H 1.0051 0.2723 0.2377 0.029 Uiso 1 1 calc R . .
O5A O 0.9922(2) 0.26615(8) -0.02429(13) 0.0297(6) Uani 1 1 d . . .
O2B O -0.0182(2) 0.00082(9) 0.38896(13) 0.0308(6) Uani 1 1 d . . .
F5A F 1.3648(2) 0.18608(10) 0.08622(15) 0.0598(8) Uani 1 1 d . . .
F4A F 1.3929(2) 0.14624(9) 0.00414(16) 0.0594(8) Uani 1 1 d . . .
O1A O 1.4320(2) 0.35408(9) 0.20642(16) 0.0401(7) Uani 1 1 d . . .
N1B N -0.3399(2) -0.14056(10) 0.27514(17) 0.0297(8) Uani 1 1 d . . .
N2B N -0.0402(2) -0.06363(10) 0.29781(16) 0.0258(7) Uani 1 1 d . . .
H2C H 0.0112 -0.0821 0.2883 0.031 Uiso 1 1 calc R . .
F2B F 0.0343(3) 0.15592(9) 0.51405(14) 0.0639(9) Uani 1 1 d . . .
F10A F 0.6057(2) 0.19250(9) -0.08011(18) 0.0647(9) Uani 1 1 d . . .
O1B O -0.4355(2) -0.16076(10) 0.26728(17) 0.0443(8) Uani 1 1 d . . .
C16B C -0.0758(3) 0.02259(12) 0.26208(19) 0.0227(8) Uani 1 1 d . . .
F1A F 1.1111(2) 0.04250(8) -0.04250(17) 0.0632(9) Uani 1 1 d . . .
F6A F 1.3551(2) 0.21557(9) -0.00905(17) 0.0571(8) Uani 1 1 d . . .
F2A F 0.9486(3) 0.06371(9) -0.08494(15) 0.0640(9) Uani 1 1 d . . .
F3A F 0.9831(3) 0.04915(9) 0.01748(15) 0.0626(8) Uani 1 1 d . . .
F7A F 0.8600(3) 0.36743(9) -0.06020(17) 0.0719(10) Uani 1 1 d . . .
C8A C 1.1562(3) 0.27340(12) 0.20474(18) 0.0223(8) Uani 1 1 d . . .
H8A H 1.2032 0.2478 0.1948 0.027 Uiso 1 1 calc R . .
C23B C -0.0573(3) 0.09071(13) 0.47088(18) 0.0273(9) Uani 1 1 d . . .
C16A C 0.8520(3) 0.21149(12) 0.2045(2) 0.0279(9) Uani 1 1 d . . .
C23A C 1.0568(3) 0.11535(12) -0.01652(18) 0.0261(8) Uani 1 1 d . . .
C8B C -0.1573(3) -0.07914(12) 0.2903(2) 0.0250(8) Uani 1 1 d . . .
H8B H -0.2087 -0.053 0.2885 0.03 Uiso 1 1 calc R . .
N1A N 1.3372(2) 0.33445(10) 0.20790(16) 0.0260(7) Uani 1 1 d . . .
F1B F -0.0966(3) 0.16538(10) 0.4360(2) 0.0920(13) Uani 1 1 d . . .
F9A F 1.0144(3) 0.35407(10) -0.00298(19) 0.0920(14) Uani 1 1 d . . .
C15A C 1.0659(3) 0.13154(12) 0.1583(2) 0.0291(9) Uani 1 1 d . . .
H15A H 1.0221 0.1327 0.1157 0.035 Uiso 1 1 calc R . .
C24B C -0.1718(3) 0.08194(13) 0.45410(19) 0.0300(9) Uani 1 1 d . . .
H24B H -0.221 0.105 0.4361 0.036 Uiso 1 1 calc R . .
C30A C 0.7601(3) 0.23846(13) -0.04036(18) 0.0271(9) Uani 1 1 d . . .
C9B C -0.1750(3) -0.10871(13) 0.34744(19) 0.0271(8) Uani 1 1 d . . .
H9B1 H -0.1548 -0.092 0.389 0.033 Uiso 1 1 calc R . .
H9B2 H -0.1234 -0.1343 0.3491 0.033 Uiso 1 1 calc R . .
C10A C 1.0682(3) 0.16780(12) 0.20007(18) 0.0224(8) Uani 1 1 d . . .
C7A C 1.1528(3) 0.30807(13) 0.15103(18) 0.0270(8) Uani 1 1 d . . .
H7A1 H 1.1065 0.3333 0.1615 0.032 Uiso 1 1 calc R . .
H7A2 H 1.1159 0.2952 0.1089 0.032 Uiso 1 1 calc R . .
C28A C 0.9098(3) 0.29127(13) -0.04116(19) 0.0302(9) Uani 1 1 d . . .
C25A C 1.2048(3) 0.16970(13) 0.0092(2) 0.0308(9) Uani 1 1 d . . .
C11B C 0.2205(3) 0.00676(15) 0.3645(2) 0.0371(10) Uani 1 1 d . . .
H11B H 0.193 0.0213 0.3996 0.044 Uiso 1 1 calc R . .
C29A C 0.7962(3) 0.28125(13) -0.04974(19) 0.0311(9) Uani 1 1 d . . .
H29A H 0.7425 0.3039 -0.0622 0.037 Uiso 1 1 calc R . .
C10B C 0.1464(3) -0.01457(12) 0.31609(19) 0.0254(8) Uani 1 1 d . . .
C25B C -0.2158(3) 0.04014(13) 0.46311(19) 0.0279(9) Uani 1 1 d . A .
C9A C 1.2083(3) 0.29446(13) 0.26930(19) 0.0274(8) Uani 1 1 d . . .
H9A1 H 1.2086 0.2725 0.305 0.033 Uiso 1 1 calc R . .
H9A2 H 1.1605 0.3196 0.2788 0.033 Uiso 1 1 calc R . .
C4A C 1.2690(3) 0.32517(13) 0.14239(19) 0.0312(9) Uani 1 1 d . . .
C18B C -0.1708(4) 0.09197(14) 0.2357(2) 0.0385(10) Uani 1 1 d . . .
H18B H -0.195 0.1199 0.2493 0.046 Uiso 1 1 calc R . .
C1A C 1.3279(3) 0.31123(14) 0.2702(2) 0.0352(10) Uani 1 1 d . . .
C21A C 0.7535(3) 0.20342(14) 0.1607(3) 0.0401(11) Uani 1 1 d . . .
H21A H 0.7551 0.2005 0.1149 0.048 Uiso 1 1 calc R . .
C14A C 1.1272(4) 0.09374(13) 0.1784(2) 0.0357(10) Uani 1 1 d . . .
H14A H 1.1256 0.0691 0.1496 0.043 Uiso 1 1 calc R . .
C22A C 1.0251(4) 0.06699(13) -0.0318(2) 0.0343(10) Uani 1 1 d . . .
C21B C -0.0969(3) 0.01146(13) 0.19555(19) 0.0289(9) Uani 1 1 d . . .
H21B H -0.0712 -0.0161 0.1813 0.035 Uiso 1 1 calc R . .
C11A C 1.1303(3) 0.16528(13) 0.2626(2) 0.0337(10) Uani 1 1 d . . .
H11A H 1.1313 0.1896 0.292 0.04 Uiso 1 1 calc R . .
F3B F 0.0563(4) 0.13744(11) 0.4188(2) 0.0998(15) Uani 1 1 d . . .
C20A C 0.6522(4) 0.19970(17) 0.1853(3) 0.0597(16) Uani 1 1 d . . .
H20A H 0.5844 0.1944 0.1559 0.072 Uiso 1 1 calc R . .
C1B C -0.2959(3) -0.12591(13) 0.3433(2) 0.0318(9) Uani 1 1 d . . .
C20B C -0.1555(4) 0.04036(13) 0.1500(2) 0.0361(10) Uani 1 1 d . . .
H20B H -0.1697 0.0326 0.1047 0.043 Uiso 1 1 calc R . .
C31A C 0.6328(3) 0.22973(15) -0.0484(2) 0.0377(10) Uani 1 1 d . . .
C24A C 1.1702(3) 0.12650(13) -0.0065(2) 0.0297(9) Uani 1 1 d . . .
H24A H 1.2247 0.1044 -0.0103 0.036 Uiso 1 1 calc R . .
F11A F 0.6009(2) 0.22687(17) 0.00902(16) 0.0968(14) Uani 1 1 d . . .
C13A C 1.1903(3) 0.09196(14) 0.2402(2) 0.0378(10) Uani 1 1 d . . .
H13A H 1.2335 0.0663 0.2538 0.045 Uiso 1 1 calc R . .
C19B C -0.1929(4) 0.08034(14) 0.1707(2) 0.0390(10) Uani 1 1 d . . .
H19B H -0.2343 0.0999 0.1397 0.047 Uiso 1 1 calc R . .
C13B C 0.3752(3) -0.01436(16) 0.3112(3) 0.0460(12) Uani 1 1 d . . .
H13B H 0.4535 -0.0143 0.3096 0.055 Uiso 1 1 calc R . .
C7B C -0.1855(3) -0.10555(14) 0.2276(2) 0.0337(10) Uani 1 1 d . . .
H7B1 H -0.1345 -0.1314 0.23 0.04 Uiso 1 1 calc R . .
H7B2 H -0.1713 -0.0869 0.1902 0.04 Uiso 1 1 calc R . .
C12A C 1.1908(4) 0.12738(15) 0.2823(2) 0.0455(12) Uani 1 1 d . . .
H12A H 1.2331 0.1258 0.3253 0.055 Uiso 1 1 calc R . .
C17B C -0.1134(3) 0.06342(13) 0.2818(2) 0.0301(9) Uani 1 1 d . . .
H17B H -0.0995 0.0716 0.3269 0.036 Uiso 1 1 calc R . .
C22B C -0.0162(4) 0.13756(14) 0.4594(2) 0.0345(10) Uani 1 1 d . . .
C4B C -0.3073(4) -0.12206(16) 0.2140(2) 0.0446(12) Uani 1 1 d . . .
F8A F 0.9867(4) 0.34099(11) -0.1070(2) 0.1150(17) Uani 1 1 d . . .
C18A C 0.7469(4) 0.21152(16) 0.2948(3) 0.0529(13) Uani 1 1 d . . .
H18A H 0.7447 0.2141 0.3405 0.064 Uiso 1 1 calc R . .
C15B C 0.1874(3) -0.03562(13) 0.2649(2) 0.0330(9) Uani 1 1 d . . .
H15B H 0.1372 -0.05 0.2313 0.04 Uiso 1 1 calc R . .
C6A C 1.2566(4) 0.36886(17) 0.1047(2) 0.0504(13) Uani 1 1 d . . .
H6A1 H 1.331 0.3798 0.0992 0.076 Uiso 1 1 calc R . .
H6A2 H 1.2196 0.3906 0.1293 0.076 Uiso 1 1 calc R . .
H6A3 H 1.2111 0.3642 0.0614 0.076 Uiso 1 1 calc R . .
C26B C -0.3418(4) 0.03500(15) 0.4437(3) 0.0516(13) Uani 1 1 d U . .
C27A C 0.9447(4) 0.33877(15) -0.0540(3) 0.0498(13) Uani 1 1 d . . .
C17A C 0.8482(4) 0.21564(15) 0.2713(2) 0.0403(11) Uani 1 1 d . . .
H17A H 0.9153 0.2213 0.3011 0.048 Uiso 1 1 calc R . .
C2B C -0.2967(4) -0.16616(16) 0.3876(2) 0.0445(11) Uani 1 1 d . . .
H2B1 H -0.2469 -0.189 0.3745 0.067 Uiso 1 1 calc R . .
H2B2 H -0.3733 -0.1779 0.3836 0.067 Uiso 1 1 calc R . .
H2B3 H -0.2705 -0.1576 0.4334 0.067 Uiso 1 1 calc R . .
C3A C 1.3577(5) 0.34498(18) 0.3253(2) 0.0593(16) Uani 1 1 d . . .
H3A1 H 1.4346 0.3556 0.3255 0.089 Uiso 1 1 calc R . .
H3A2 H 1.3522 0.331 0.3677 0.089 Uiso 1 1 calc R . .
H3A3 H 1.3054 0.37 0.3181 0.089 Uiso 1 1 calc R . .
C26A C 1.3313(4) 0.17990(16) 0.0220(3) 0.0445(12) Uani 1 1 d . . .
C3B C -0.3733(4) -0.09018(17) 0.3635(3) 0.0590(15) Uani 1 1 d . . .
H3B1 H -0.3724 -0.0643 0.3348 0.088 Uiso 1 1 calc R . .
H3B2 H -0.3471 -0.0815 0.4092 0.088 Uiso 1 1 calc R . .
H3B3 H -0.45 -0.1018 0.3594 0.088 Uiso 1 1 calc R . .
C14B C 0.3028(4) -0.03557(15) 0.2632(3) 0.0444(12) Uani 1 1 d . . .
H14B H 0.3312 -0.0503 0.2285 0.053 Uiso 1 1 calc R . .
C19A C 0.6501(4) 0.20366(17) 0.2516(3) 0.0591(16) Uani 1 1 d . . .
H19A H 0.5807 0.2009 0.2677 0.071 Uiso 1 1 calc R . .
C5A C 1.3317(5) 0.29156(18) 0.1063(3) 0.0655(17) Uani 1 1 d . . .
H5A1 H 1.4059 0.3034 0.1018 0.098 Uiso 1 1 calc R . .
H5A2 H 1.2888 0.2859 0.0626 0.098 Uiso 1 1 calc R . .
H5A3 H 1.3408 0.2639 0.1314 0.098 Uiso 1 1 calc R . .
C12B C 0.3350(4) 0.00680(17) 0.3616(2) 0.0480(13) Uani 1 1 d . . .
H12B H 0.3856 0.0215 0.3947 0.058 Uiso 1 1 calc R . .
C2A C 1.4120(4) 0.27284(17) 0.2795(3) 0.0678(19) Uani 1 1 d . . .
H2A1 H 1.4882 0.2843 0.2798 0.102 Uiso 1 1 calc R . .
H2A2 H 1.3937 0.2517 0.2432 0.102 Uiso 1 1 calc R . .
H2A3 H 1.408 0.2579 0.3213 0.102 Uiso 1 1 calc R . .
C5B C -0.3881(4) -0.0842(2) 0.1891(3) 0.089(3) Uani 1 1 d . . .
H5B1 H -0.3809 -0.0605 0.2219 0.133 Uiso 1 1 calc R . .
H5B2 H -0.4655 -0.0954 0.1819 0.133 Uiso 1 1 calc R . .
H5B3 H -0.3696 -0.0728 0.1476 0.133 Uiso 1 1 calc R . .
C6B C -0.3152(5) -0.1600(2) 0.1644(3) 0.084(2) Uani 1 1 d . . .
H6B1 H -0.3928 -0.1708 0.1553 0.126 Uiso 1 1 calc R . .
H6B2 H -0.2654 -0.1841 0.1825 0.126 Uiso 1 1 calc R . .
H6B3 H -0.2925 -0.1494 0.1234 0.126 Uiso 1 1 calc R . .
P1B P -0.00073(7) -0.01402(3) 0.32281(5) 0.0213(2) Uani 1 1 d . . .
O2A O 0.9601(2) 0.21553(8) 0.09899(13) 0.0303(6) Uani 1 1 d . . .
C6H C 0.4703(8) 0.0870(3) 0.1703(6) 0.1376(15) Uani 1 1 d . . .
H6H1 H 0.3957 0.1014 0.1608 0.165 Uiso 1 1 calc R . .
H6H2 H 0.5219 0.1026 0.1452 0.165 Uiso 1 1 calc R . .
C7H C 0.5136(8) 0.0900(3) 0.2417(6) 0.1376(15) Uani 1 1 d . . .
H7H1 H 0.5199 0.1212 0.2549 0.206 Uiso 1 1 calc R . .
H7H2 H 0.5878 0.076 0.251 0.206 Uiso 1 1 calc R . .
H7H3 H 0.4618 0.0748 0.2665 0.206 Uiso 1 1 calc R . .
C1H C 0.3265(8) -0.0887(3) 0.0221(6) 0.1376(15) Uani 1 1 d . . .
H1H1 H 0.2519 -0.098 0.0005 0.206 Uiso 1 1 calc R . .
H1H2 H 0.3476 -0.1055 0.0629 0.206 Uiso 1 1 calc R . .
H1H3 H 0.3815 -0.0942 -0.0073 0.206 Uiso 1 1 calc R . .
C5H C 0.4608(8) 0.0414(3) 0.1503(6) 0.1376(15) Uani 1 1 d . . .
H5H1 H 0.4224 0.025 0.1819 0.165 Uiso 1 1 calc R . .
H5H2 H 0.5374 0.029 0.1531 0.165 Uiso 1 1 calc R . .
C4H C 0.3986(8) 0.0334(3) 0.0821(6) 0.1376(15) Uani 1 1 d . . .
H4H1 H 0.3198 0.0435 0.0784 0.165 Uiso 1 1 calc R . .
H4H2 H 0.4351 0.0492 0.0491 0.165 Uiso 1 1 calc R . .
C3H C 0.4031(8) -0.0147(3) 0.0721(6) 0.1376(15) Uani 1 1 d D . .
H3H1 H 0.4726 -0.0197 0.0532 0.165 Uiso 1 1 calc R . .
H3H2 H 0.4174 -0.0274 0.1169 0.165 Uiso 1 1 calc R . .
C2H C 0.3245(8) -0.0418(3) 0.0372(6) 0.1376(15) Uani 1 1 d D . .
H2H1 H 0.306 -0.0273 -0.0063 0.165 Uiso 1 1 calc R . .
H2H2 H 0.2571 -0.0382 0.0586 0.165 Uiso 1 1 calc R . .
F4B1 F -0.3465(5) 0.0177(2) 0.3726(5) 0.0656(8) Uani 0.5 1 d PU A 1
F5B1 F -0.3760(8) -0.0053(4) 0.4654(9) 0.0656(8) Uani 0.5 1 d PU A 1
F6B1 F -0.4003(4) 0.0625(2) 0.4761(4) 0.0656(8) Uani 0.5 1 d PU A 1
F4B2 F -0.3776(5) 0.0305(2) 0.3815(5) 0.0656(8) Uani 0.5 1 d PU A 2
F5B2 F -0.3906(8) 0.0033(4) 0.4670(9) 0.0656(8) Uani 0.5 1 d PU A 2
F6B2 F -0.3984(4) 0.0707(2) 0.4256(4) 0.0656(8) Uani 0.5 1 d PU A 2

loop_
_atom_site_aniso_label
_atom_site_aniso_U_11
_atom_site_aniso_U_22
_atom_site_aniso_U_33
_atom_site_aniso_U_23
_atom_site_aniso_U_13
_atom_site_aniso_U_12
Cu1B 0.0194(3) 0.0252(3) 0.0268(4) 0.0016(3) 0.0008(3) -0.0008(3)
Cu1A 0.0187(2) 0.0203(2) 0.0305(3) -0.00322(19) -0.00308(18) 0.00100(17)
P1A 0.0166(4) 0.0196(5) 0.0248(5) 0.0004(4) -0.0005(4) -0.0018(4)
O4A 0.0233(13) 0.0222(13) 0.0315(15) -0.0017(11) -0.0005(11) -0.0013(11)
O6A 0.0215(13) 0.0240(14) 0.0308(15) -0.0027(11) -0.0034(11) 0.0021(11)
O3A 0.0223(14) 0.0271(15) 0.0465(18) -0.0076(13) -0.0016(12) 0.0013(12)
O4B 0.0209(13) 0.0330(15) 0.0290(15) -0.0003(12) 0.0026(11) -0.0023(11)
O3B 0.0272(14) 0.0269(14) 0.0292(15) 0.0019(11) 0.0008(12) -0.0049(12)
F12A 0.0324(14) 0.0513(17) 0.103(3) 0.0046(16) -0.0202(15) 0.0145(13)
N2A 0.0185(15) 0.0221(16) 0.0318(18) -0.0047(13) 0.0074(13) -0.0033(12)
O5A 0.0274(14) 0.0251(14) 0.0339(16) 0.0044(12) -0.0039(12) -0.0016(11)
O2B 0.0314(15) 0.0358(16) 0.0257(14) 0.0000(12) 0.0062(12) -0.0019(12)
F5A 0.0347(14) 0.0615(18) 0.074(2) -0.0222(15) -0.0201(14) 0.0073(13)
F4A 0.0246(13) 0.0541(17) 0.097(2) -0.0264(16) 0.0018(14) 0.0103(12)
O1A 0.0247(15) 0.0324(16) 0.062(2) 0.0064(14) 0.0025(14) -0.0129(12)
N1B 0.0183(16) 0.0259(17) 0.043(2) 0.0058(15) -0.0020(14) -0.0073(13)
N2B 0.0138(14) 0.0198(16) 0.044(2) -0.0020(14) 0.0044(14) -0.0012(12)
F2B 0.099(2) 0.0364(15) 0.0482(18) -0.0025(13) -0.0120(16) -0.0216(15)
F10A 0.0278(14) 0.0459(16) 0.114(3) -0.0127(17) -0.0094(15) -0.0051(12)
O1B 0.0244(15) 0.0388(17) 0.066(2) 0.0118(15) -0.0047(14) -0.0152(13)
C16B 0.0183(18) 0.0198(19) 0.031(2) -0.0016(15) 0.0068(16) -0.0048(14)
F1A 0.0534(17) 0.0291(14) 0.109(3) -0.0195(15) 0.0202(17) 0.0056(13)
F6A 0.0275(13) 0.0491(17) 0.096(2) -0.0053(16) 0.0125(14) -0.0073(12)
F2A 0.083(2) 0.0331(15) 0.063(2) -0.0159(13) -0.0265(16) -0.0060(14)
F3A 0.099(2) 0.0321(15) 0.062(2) -0.0005(13) 0.0318(18) -0.0164(15)
F7A 0.085(2) 0.0281(14) 0.090(2) 0.0104(15) -0.0242(19) 0.0071(15)
C8A 0.0164(17) 0.0211(18) 0.029(2) -0.0019(15) 0.0038(15) -0.0016(14)
C23B 0.036(2) 0.029(2) 0.0168(19) -0.0046(16) 0.0039(17) -0.0040(18)
C16A 0.0212(19) 0.0166(18) 0.045(3) 0.0020(17) 0.0035(17) -0.0004(15)
C23A 0.030(2) 0.024(2) 0.023(2) -0.0007(15) 0.0019(16) 0.0038(17)
C8B 0.0160(17) 0.0190(18) 0.039(2) 0.0046(16) 0.0009(16) 0.0004(14)
N1A 0.0186(15) 0.0227(16) 0.0358(19) 0.0006(14) 0.0010(14) -0.0069(13)
F1B 0.071(2) 0.0480(18) 0.138(3) 0.042(2) -0.040(2) -0.0123(16)
F9A 0.090(2) 0.0408(17) 0.120(3) 0.0280(18) -0.062(2) -0.0284(16)
C15A 0.031(2) 0.029(2) 0.027(2) -0.0006(17) 0.0023(17) 0.0030(17)
C24B 0.029(2) 0.032(2) 0.027(2) -0.0047(17) -0.0012(17) 0.0041(17)
C30A 0.0234(19) 0.035(2) 0.020(2) -0.0069(16) -0.0044(16) 0.0057(17)
C9B 0.0255(19) 0.027(2) 0.028(2) -0.0036(16) 0.0020(16) -0.0066(16)
C10A 0.0166(17) 0.0208(18) 0.030(2) 0.0056(15) 0.0041(15) -0.0036(14)
C7A 0.030(2) 0.028(2) 0.021(2) -0.0007(16) -0.0011(16) -0.0089(16)
C28A 0.039(2) 0.025(2) 0.023(2) -0.0002(16) -0.0058(17) 0.0007(18)
C25A 0.023(2) 0.034(2) 0.033(2) -0.0052(18) -0.0018(17) 0.0047(17)
C11B 0.029(2) 0.054(3) 0.027(2) 0.0092(19) -0.0005(18) -0.0131(19)
C29A 0.032(2) 0.026(2) 0.031(2) -0.0037(17) -0.0097(18) 0.0071(17)
C10B 0.0188(18) 0.0234(19) 0.033(2) 0.0079(16) 0.0002(16) -0.0045(15)
C25B 0.0225(19) 0.038(2) 0.023(2) -0.0114(17) 0.0025(16) -0.0008(17)
C9A 0.027(2) 0.029(2) 0.025(2) 0.0034(16) -0.0009(16) -0.0087(16)
C4A 0.037(2) 0.032(2) 0.026(2) -0.0057(17) 0.0094(18) -0.0148(18)
C18B 0.042(2) 0.023(2) 0.054(3) 0.0047(19) 0.015(2) 0.0084(18)
C1A 0.024(2) 0.036(2) 0.040(3) 0.0159(19) -0.0108(18) -0.0103(17)
C21A 0.021(2) 0.035(2) 0.060(3) 0.011(2) -0.006(2) -0.0018(17)
C14A 0.043(2) 0.026(2) 0.040(3) 0.0019(18) 0.011(2) 0.0065(18)
C22A 0.039(2) 0.024(2) 0.038(3) -0.0041(18) 0.003(2) 0.0014(18)
C21B 0.034(2) 0.023(2) 0.029(2) -0.0008(16) 0.0041(17) -0.0004(17)
C11A 0.039(2) 0.029(2) 0.030(2) -0.0014(17) -0.0061(18) 0.0002(18)
F3B 0.162(4) 0.0473(19) 0.117(3) -0.0167(19) 0.105(3) -0.036(2)
C20A 0.020(2) 0.048(3) 0.106(5) 0.021(3) -0.006(3) -0.005(2)
C1B 0.026(2) 0.026(2) 0.044(3) -0.0023(18) 0.0071(18) -0.0050(16)
C20B 0.042(2) 0.031(2) 0.033(2) 0.0050(18) -0.0021(19) -0.0004(19)
C31A 0.024(2) 0.045(3) 0.041(3) -0.002(2) -0.0041(19) 0.0069(19)
C24A 0.027(2) 0.026(2) 0.036(2) -0.0035(17) 0.0043(17) 0.0067(16)
F11A 0.0258(15) 0.216(5) 0.049(2) 0.001(2) 0.0070(14) -0.003(2)
C13A 0.031(2) 0.027(2) 0.055(3) 0.012(2) 0.004(2) 0.0048(18)
C19B 0.038(2) 0.031(2) 0.046(3) 0.012(2) 0.000(2) 0.0028(19)
C13B 0.019(2) 0.055(3) 0.063(3) 0.023(3) 0.004(2) 0.000(2)
C7B 0.029(2) 0.039(2) 0.032(2) 0.0045(18) -0.0005(18) -0.0117(18)
C12A 0.044(3) 0.041(3) 0.044(3) 0.012(2) -0.016(2) 0.001(2)
C17B 0.034(2) 0.025(2) 0.033(2) -0.0045(17) 0.0107(18) 0.0000(17)
C22B 0.040(2) 0.032(2) 0.029(2) 0.0011(18) -0.0017(19) -0.0004(19)
C4B 0.036(2) 0.055(3) 0.038(3) 0.017(2) -0.009(2) -0.022(2)
F8A 0.191(5) 0.050(2) 0.129(4) 0.031(2) 0.104(4) -0.001(2)
C18A 0.046(3) 0.042(3) 0.078(4) -0.006(3) 0.035(3) -0.003(2)
C15B 0.023(2) 0.030(2) 0.047(3) -0.0003(19) 0.0075(18) -0.0009(16)
C6A 0.058(3) 0.059(3) 0.030(3) 0.015(2) -0.005(2) -0.029(3)
C26B 0.030(2) 0.034(2) 0.084(4) -0.013(2) -0.012(2) 0.0033(19)
C27A 0.051(3) 0.033(3) 0.056(3) 0.015(2) -0.018(3) -0.003(2)
C17A 0.030(2) 0.042(3) 0.051(3) -0.007(2) 0.014(2) -0.0047(19)
C2B 0.047(3) 0.049(3) 0.037(3) 0.008(2) 0.007(2) -0.017(2)
C3A 0.063(3) 0.072(4) 0.035(3) 0.009(2) -0.013(2) -0.044(3)
C26A 0.026(2) 0.044(3) 0.059(3) -0.017(2) -0.007(2) 0.007(2)
C3B 0.042(3) 0.044(3) 0.098(5) -0.018(3) 0.034(3) -0.009(2)
C14B 0.033(2) 0.040(3) 0.064(3) 0.004(2) 0.020(2) 0.005(2)
C19A 0.033(3) 0.045(3) 0.107(5) 0.015(3) 0.034(3) 0.006(2)
C5A 0.072(4) 0.059(3) 0.078(4) -0.035(3) 0.052(3) -0.032(3)
C12B 0.028(2) 0.071(3) 0.041(3) 0.017(2) -0.009(2) -0.019(2)
C2A 0.026(2) 0.052(3) 0.118(5) 0.044(3) -0.012(3) -0.001(2)
C5B 0.033(3) 0.103(5) 0.116(6) 0.080(4) -0.031(3) -0.019(3)
C6B 0.083(4) 0.130(6) 0.038(3) -0.023(3) 0.004(3) -0.076(4)
P1B 0.0177(4) 0.0211(5) 0.0251(5) 0.0001(4) 0.0029(4) -0.0030(4)
O2A 0.0349(15) 0.0273(14) 0.0267(15) 0.0028(11) -0.0009(12) 0.0013(12)
C6H 0.098(3) 0.108(3) 0.202(5) 0.012(3) 0.011(3) -0.006(2)
C7H 0.098(3) 0.108(3) 0.202(5) 0.012(3) 0.011(3) -0.006(2)
C1H 0.098(3) 0.108(3) 0.202(5) 0.012(3) 0.011(3) -0.006(2)
C5H 0.098(3) 0.108(3) 0.202(5) 0.012(3) 0.011(3) -0.006(2)
C4H 0.098(3) 0.108(3) 0.202(5) 0.012(3) 0.011(3) -0.006(2)
C3H 0.098(3) 0.108(3) 0.202(5) 0.012(3) 0.011(3) -0.006(2)
C2H 0.098(3) 0.108(3) 0.202(5) 0.012(3) 0.011(3) -0.006(2)
F4B1 0.0220(14) 0.065(2) 0.106(2) -0.007(2) -0.0007(18) 0.0070(12)
F5B1 0.0220(14) 0.065(2) 0.106(2) -0.007(2) -0.0007(18) 0.0070(12)
F6B1 0.0220(14) 0.065(2) 0.106(2) -0.007(2) -0.0007(18) 0.0070(12)
F4B2 0.0220(14) 0.065(2) 0.106(2) -0.007(2) -0.0007(18) 0.0070(12)
F5B2 0.0220(14) 0.065(2) 0.106(2) -0.007(2) -0.0007(18) 0.0070(12)
F6B2 0.0220(14) 0.065(2) 0.106(2) -0.007(2) -0.0007(18) 0.0070(12)

loop_
_atom_type_symbol
_atom_type_description
_atom_type_scat_dispersion_real
_atom_type_scat_dispersion_imag
_atom_type_scat_source
C C 0.0033 0.0016 'International Tables Vol C Tables 4.2.6.8 and 6.1.1.4'
H H 0 0 'International Tables Vol C Tables 4.2.6.8 and 6.1.1.4'
N N 0.0061 0.0033 'International Tables Vol C Tables 4.2.6.8 and 6.1.1.4'
O O 0.0106 0.006 'International Tables Vol C Tables 4.2.6.8 and 6.1.1.4'
F F 0.0171 0.0103 'International Tables Vol C Tables 4.2.6.8 and 6.1.1.4'
P P 0.1023 0.0942 'International Tables Vol C Tables 4.2.6.8 and 6.1.1.4'
Cu Cu 0.3201 1.2651 'International Tables Vol C Tables 4.2.6.8 and 6.1.1.4'

loop_
_geom_angle_atom_site_label_1
_geom_angle_atom_site_label_2
_geom_angle_atom_site_label_3
_geom_angle
_geom_angle_site_symmetry_1
_geom_angle_site_symmetry_3
O4B Cu1B O4B 179.9980(10) 3_556 .
O4B Cu1B O3B 88.38(11) 3_556 .
O4B Cu1B O3B 91.61(11) . .
O4B Cu1B O3B 91.62(11) 3_556 3_556
O4B Cu1B O3B 88.38(11) . 3_556
O3B Cu1B O3B 179.998(19) . 3_556
O4B Cu1B O2B 95.47(10) 3_556 .
O4B Cu1B O2B 84.53(10) . .
O3B Cu1B O2B 85.84(10) . .
O3B Cu1B O2B 94.16(10) 3_556 .
O4B Cu1B O2B 84.53(10) 3_556 3_556
O4B Cu1B O2B 95.47(10) . 3_556
O3B Cu1B O2B 94.17(10) . 3_556
O3B Cu1B O2B 85.84(10) 3_556 3_556
O2B Cu1B O2B 180 . 3_556
O3A Cu1A O6A 172.83(12) . .
O3A Cu1A O5A 87.04(11) . .
O6A Cu1A O5A 91.76(10) . .
O3A Cu1A O4A 91.24(10) . .
O6A Cu1A O4A 86.97(10) . .
O5A Cu1A O4A 155.82(12) . .
O3A Cu1A O2A 97.60(11) . .
O6A Cu1A O2A 89.56(11) . .
O5A Cu1A O2A 97.05(11) . .
O4A Cu1A O2A 107.08(11) . .
O2A P1A N2A 118.93(16) . .
O2A P1A C10A 109.65(17) . .
N2A P1A C10A 106.26(16) . .
O2A P1A C16A 110.39(18) . .
N2A P1A C16A 102.03(17) . .
C10A P1A C16A 109.06(17) . .
C23A O4A Cu1A 125.2(2) . .
C30A O6A Cu1A 124.7(2) . .
C25A O3A Cu1A 125.9(2) . .
C25B O4B Cu1B 123.5(2) . .
C23B O3B Cu1B 123.3(2) . .
C8A N2A P1A 123.9(2) . .
C28A O5A Cu1A 124.7(3) . .
P1B O2B Cu1B 157.13(17) . .
O1B N1B C1B 115.9(3) . .
O1B N1B C4B 115.0(3) . .
C1B N1B C4B 125.8(3) . .
C8B N2B P1B 123.5(2) . .
C21B C16B C17B 118.8(4) . .
C21B C16B P1B 121.8(3) . .
C17B C16B P1B 119.4(3) . .
N2A C8A C9A 108.5(3) . .
N2A C8A C7A 111.7(3) . .
C9A C8A C7A 107.9(3) . .
O3B C23B C24B 128.6(4) . .
O3B C23B C22B 113.4(3) . .
C24B C23B C22B 118.0(4) . .
C17A C16A C21A 119.9(4) . .
C17A C16A P1A 121.9(3) . .
C21A C16A P1A 118.2(3) . .
O4A C23A C24A 128.3(4) . .
O4A C23A C22A 113.6(3) . .
C24A C23A C22A 118.0(3) . .
N2B C8B C7B 109.8(3) . .
N2B C8B C9B 110.9(3) . .
C7B C8B C9B 108.1(3) . .
O1A N1A C1A 115.2(3) . .
O1A N1A C4A 115.4(3) . .
C1A N1A C4A 126.0(3) . .
C14A C15A C10A 120.4(4) . .
C25B C24B C23B 121.4(4) . .
O6A C30A C29A 128.6(4) . .
O6A C30A C31A 113.1(3) . .
C29A C30A C31A 118.3(3) . .
C8B C9B C1B 113.8(3) . .
C11A C10A C15A 119.1(3) . .
C11A C10A P1A 122.7(3) . .
C15A C10A P1A 118.1(3) . .
C8A C7A C4A 113.5(3) . .
O5A C28A C29A 128.7(4) . .
O5A C28A C27A 112.8(4) . .
C29A C28A C27A 118.4(4) . .
O3A C25A C24A 128.1(4) . .
O3A C25A C26A 113.2(3) . .
C24A C25A C26A 118.7(3) . .
C10B C11B C12B 120.0(4) . .
C28A C29A C30A 120.7(3) . .
C15B C10B C11B 119.6(4) . .
C15B C10B P1B 122.4(3) . .
C11B C10B P1B 118.0(3) . .
O4B C25B C24B 128.9(4) . .
O4B C25B C26B 114.8(4) . .
C24B C25B C26B 116.3(4) . .
C8A C9A C1A 114.2(3) . .
N1A C4A C6A 107.0(3) . .
N1A C4A C5A 108.7(4) . .
C6A C4A C5A 110.1(4) . .
N1A C4A C7A 110.0(3) . .
C6A C4A C7A 109.5(4) . .
C5A C4A C7A 111.4(3) . .
C19B C18B C17B 120.6(4) . .
N1A C1A C3A 106.6(3) . .
N1A C1A C9A 110.3(3) . .
C3A C1A C9A 110.0(4) . .
N1A C1A C2A 109.0(4) . .
C3A C1A C2A 109.9(4) . .
C9A C1A C2A 110.8(3) . .
C16A C21A C20A 118.9(5) . .
C13A C14A C15A 119.9(4) . .
F2A C22A F3A 107.8(4) . .
F2A C22A F1A 106.4(4) . .
F3A C22A F1A 107.8(4) . .
F2A C22A C23A 111.2(3) . .
F3A C22A C23A 110.3(3) . .
F1A C22A C23A 113.1(3) . .
C20B C21B C16B 120.4(4) . .
C12A C11A C10A 120.0(4) . .
C19A C20A C21A 120.5(5) . .
N1B C1B C2B 107.0(3) . .
N1B C1B C3B 109.0(4) . .
C2B C1B C3B 109.8(4) . .
N1B C1B C9B 110.3(3) . .
C2B C1B C9B 109.5(3) . .
C3B C1B C9B 111.1(3) . .
C19B C20B C21B 119.8(4) . .
F11A C31A F10A 107.9(4) . .
F11A C31A F12A 108.4(4) . .
F10A C31A F12A 105.6(3) . .
F11A C31A C30A 110.2(3) . .
F10A C31A C30A 111.4(3) . .
F12A C31A C30A 113.1(4) . .
C23A C24A C25A 120.9(3) . .
C12A C13A C14A 119.9(4) . .
C18B C19B C20B 120.3(4) . .
C14B C13B C12B 120.2(4) . .
C8B C7B C4B 114.1(4) . .
C13A C12A C11A 120.7(4) . .
C18B C17B C16B 120.1(4) . .
F3B C22B F2B 106.6(4) . .
F3B C22B F1B 107.3(4) . .
F2B C22B F1B 105.0(4) . .
F3B C22B C23B 111.3(3) . .
F2B C22B C23B 112.0(3) . .
F1B C22B C23B 114.2(4) . .
N1B C4B C6B 106.7(4) . .
N1B C4B C7B 109.9(3) . .
C6B C4B C7B 108.9(4) . .
N1B C4B C5B 108.9(4) . .
C6B C4B C5B 111.4(5) . .
C7B C4B C5B 110.9(4) . .
C19A C18A C17A 119.7(5) . .
C10B C15B C14B 119.7(4) . .
F5B2 C26B F4B2 101.3(9) . .
F5B2 C26B F6B2 119.1(6) . .
F4B2 C26B F6B2 74.0(5) . .
F5B2 C26B F6B1 88.1(7) . .
F4B2 C26B F6B1 116.2(5) . .
F6B2 C26B F6B1 48.1(4) . .
F4B2 C26B F5B1 99.1(9) . .
F6B2 C26B F5B1 130.9(6) . .
F6B1 C26B F5B1 100.2(7) . .
F5B2 C26B C25B 119.1(6) . .
F4B2 C26B C25B 115.8(5) . .
F6B2 C26B C25B 116.7(5) . .
F6B1 C26B C25B 113.0(4) . .
F5B1 C26B C25B 110.0(5) . .
F5B2 C26B F4B1 98.9(9) . .
F6B2 C26B F4B1 94.0(6) . .
F6B1 C26B F4B1 137.8(5) . .
F5B1 C26B F4B1 92.3(8) . .
C25B C26B F4B1 99.8(4) . .
F8A C27A F9A 111.9(5) . .
F8A C27A F7A 106.6(4) . .
F9A C27A F7A 103.3(4) . .
F8A C27A C28A 110.7(4) . .
F9A C27A C28A 110.4(4) . .
F7A C27A C28A 113.5(4) . .
C18A C17A C16A 120.4(5) . .
F6A C26A F5A 108.3(4) . .
F6A C26A F4A 108.5(4) . .
F5A C26A F4A 106.4(4) . .
F6A C26A C25A 111.7(4) . .
F5A C26A C25A 109.5(4) . .
F4A C26A C25A 112.2(4) . .
C13B C14B C15B 120.3(4) . .
C18A C19A C20A 120.7(5) . .
C13B C12B C11B 120.3(4) . .
O2B P1B N2B 119.46(16) . .
O2B P1B C10B 111.03(17) . .
N2B P1B C10B 102.07(16) . .
O2B P1B C16B 108.86(16) . .
N2B P1B C16B 104.82(16) . .
C10B P1B C16B 110.16(17) . .
P1A O2A Cu1A 160.13(18) . .
C5H C6H C7H 110.1(9) . .
C6H C5H C4H 115.4(9) . .
C3H C4H C5H 105.5(9) . .
C2H C3H C4H 129.0(9) . .
C3H C2H C1H 131.7(9) . .
C26B F4B2 F6B2 53.2(4) . .
C26B F6B2 F4B2 52.7(4) . .

loop_
_geom_bond_atom_site_label_1
_geom_bond_atom_site_label_2
_geom_bond_distance
_geom_bond_site_symmetry_2
Cu1B O4B 1.979(2) 3_556
Cu1B O4B 1.979(2) .
Cu1B O3B 1.983(3) .
Cu1B O3B 1.983(3) 3_556
Cu1B O2B 2.262(3) .
Cu1B O2B 2.262(3) 3_556
Cu1A O3A 1.949(3) .
Cu1A O6A 1.952(2) .
Cu1A O5A 1.956(3) .
Cu1A O4A 1.963(2) .
Cu1A O2A 2.099(3) .
P1A O2A 1.486(3) .
P1A N2A 1.632(3) .
P1A C10A 1.800(4) .
P1A C16A 1.804(4) .
O4A C23A 1.254(4) .
O6A C30A 1.255(4) .
O3A C25A 1.253(5) .
O4B C25B 1.244(5) .
O3B C23B 1.250(5) .
F12A C31A 1.322(5) .
N2A C8A 1.474(4) .
O5A C28A 1.255(5) .
O2B P1B 1.480(3) .
F5A C26A 1.334(6) .
F4A C26A 1.344(5) .
O1A N1A 1.291(4) .
N1B O1B 1.291(4) .
N1B C1B 1.486(5) .
N1B C4B 1.487(5) .
N2B C8B 1.472(4) .
N2B P1B 1.631(3) .
F2B C22B 1.314(5) .
F10A C31A 1.315(5) .
C16B C21B 1.394(5) .
C16B C17B 1.396(5) .
C16B P1B 1.802(4) .
F1A C22A 1.320(5) .
F6A C26A 1.307(6) .
F2A C22A 1.318(5) .
F3A C22A 1.318(5) .
F7A C27A 1.329(6) .
C8A C9A 1.517(5) .
C8A C7A 1.519(5) .
C23B C24B 1.394(5) .
C23B C22B 1.531(6) .
C16A C17A 1.388(6) .
C16A C21A 1.394(6) .
C23A C24A 1.390(5) .
C23A C22A 1.530(5) .
C8B C7B 1.510(6) .
C8B C9B 1.518(5) .
N1A C1A 1.482(5) .
N1A C4A 1.491(5) .
F1B C22B 1.315(5) .
F9A C27A 1.320(6) .
C15A C14A 1.387(5) .
C15A C10A 1.391(5) .
C24B C25B 1.393(6) .
C30A C29A 1.387(6) .
C30A C31A 1.540(5) .
C9B C1B 1.536(5) .
C10A C11A 1.385(5) .
C7A C4A 1.529(5) .
C28A C29A 1.386(6) .
C28A C27A 1.530(6) .
C25A C24A 1.392(6) .
C25A C26A 1.537(6) .
C11B C10B 1.387(6) .
C11B C12B 1.391(6) .
C10B C15B 1.386(6) .
C10B P1B 1.801(4) .
C25B C26B 1.516(6) .
C9A C1A 1.526(5) .
C4A C6A 1.526(6) .
C4A C5A 1.528(6) .
C18B C19B 1.367(6) .
C18B C17B 1.383(6) .
C1A C3A 1.525(7) .
C1A C2A 1.533(6) .
C21A C20A 1.397(7) .
C14A C13A 1.377(6) .
C21B C20B 1.389(5) .
C11A C12A 1.383(6) .
F3B C22B 1.301(5) .
C20A C19A 1.375(8) .
C1B C2B 1.522(6) .
C1B C3B 1.527(6) .
C20B C19B 1.381(6) .
C31A F11A 1.303(5) .
C13A C12A 1.376(6) .
C13B C14B 1.370(7) .
C13B C12B 1.371(7) .
C7B C4B 1.533(5) .
C4B C6B 1.528(8) .
C4B C5B 1.536(7) .
F8A C27A 1.275(6) .
C18A C19A 1.371(8) .
C18A C17A 1.387(6) .
C15B C14B 1.397(6) .
C26B F5B2 1.259(16) .
C26B F4B2 1.290(10) .
C26B F6B2 1.299(8) .
C26B F6B1 1.335(8) .
C26B F5B1 1.382(16) .
C26B F4B1 1.545(11) .
C6H C5H 1.436(12) .
C6H C7H 1.482(13) .
C1H C2H 1.449(11) .
C5H C4H 1.502(13) .
C4H C3H 1.468(12) .
C3H C2H 1.369(8) .
F4B2 F6B2 1.559(10) .

loop_
_geom_hbond_atom_site_label_D
_geom_hbond_atom_site_label_H
_geom_hbond_atom_site_label_A
_geom_hbond_distance_DH
_geom_hbond_distance_HA
_geom_hbond_distance_DA
_geom_hbond_angle_DHA
_geom_hbond_site_symmetry_A
N2A H2A O1B 0.88 2.19 2.848(4) 131.7 2
N2B H2C O1A 0.88 2.04 2.816(4) 146 2_645
